data_7705578
loop_
_publ_author_name
'Junker, Philip'
'Villalba Franco, Jos\'e M'
'Schnakenburg, Gregor'
'Nesterov, Vitaly'
'Boere, Ren\'e T'
'Qu, Zheng-Wang'
'Streubel, Rainer'

_publ_section_title
;
 Formation and properties of phosphaquinomethane tungsten(0) complexes -
 isolation and conversion of primary radical coupling products.
;
_journal_issue 39
_journal_name_full 'Dalton transactions (Cambridge, England : 2003)'
_journal_page_first 13544
_journal_page_last 13548
_journal_paper_doi 10.1039/d0dt03089a
_journal_volume 49
_journal_year 2020
_chemical_formula_moiety 'C43 H30 Cl O5 P W, C4 H10 O'
_chemical_formula_sum 'C47 H40 Cl O6 P W'
_chemical_formula_weight 951.06
_chemical_name_systematic PJ-145
_space_group_crystal_system triclinic
_space_group_IT_number 2
_space_group_name_Hall '-P 1'
_space_group_name_H-M_alt 'P -1'
_atom_sites_solution_hydrogens geom
_atom_sites_solution_primary heavy
_audit_creation_date 2017-03-22
_audit_creation_method
;
Olex2 1.2
(compiled 2017.01.04 svn.r3372 for OlexSys, GUI svn.r5292)
;
_audit_update_record
;
2020-08-18 deposited with the CCDC.	2020-09-28 downloaded from the CCDC.
;
_cell_angle_alpha 80.151(3)
_cell_angle_beta 84.789(3)
_cell_angle_gamma 82.795(3)
_cell_formula_units_Z 2
_cell_length_a 10.9641(8)
_cell_length_b 13.1791(8)
_cell_length_c 14.2135(10)
_cell_measurement_reflns_used 9891
_cell_measurement_temperature 100
_cell_measurement_theta_max 29.64
_cell_measurement_theta_min 2.29
_cell_volume 2002.5(2)
_computing_cell_refinement 'SAINT v8.34A (Bruker, 2013)'
_computing_data_reduction 'SAINT v8.34A (Bruker, 2013)'
_computing_molecular_graphics 'Olex2 (Dolomanov et al., 2009)'
_computing_publication_material 'Olex2 (Dolomanov et al., 2009)'
_computing_structure_refinement 'XL (Sheldrick, 2008)'
_computing_structure_solution 'XS (Sheldrick, 2008)'
_diffrn_ambient_temperature 100
_diffrn_detector_area_resol_mean 8
_diffrn_measured_fraction_theta_full 0.997
_diffrn_measured_fraction_theta_max 0.998
_diffrn_measurement_device_type 'Bruker X8-KappaApexII'
_diffrn_measurement_method 'fine slicing \w and \f scans'
_diffrn_radiation_monochromator graphite
_diffrn_radiation_type MoK\a
_diffrn_radiation_wavelength 0.71073
_diffrn_reflns_av_R_equivalents 0.0320
_diffrn_reflns_av_unetI/netI 0.0219
_diffrn_reflns_Laue_measured_fraction_full 0.997
_diffrn_reflns_Laue_measured_fraction_max 0.998
_diffrn_reflns_limit_h_max 14
_diffrn_reflns_limit_h_min -14
_diffrn_reflns_limit_k_max 17
_diffrn_reflns_limit_k_min -17
_diffrn_reflns_limit_l_max 18
_diffrn_reflns_limit_l_min -18
_diffrn_reflns_number 55667
_diffrn_reflns_point_group_measured_fraction_full 0.997
_diffrn_reflns_point_group_measured_fraction_max 0.998
_diffrn_reflns_theta_full 25.242
_diffrn_reflns_theta_max 28.000
_diffrn_reflns_theta_min 2.916
_diffrn_source 'sealed tube'
_diffrn_standards_number 0
_exptl_absorpt_coefficient_mu 3.041
_exptl_absorpt_correction_T_max 0.7459
_exptl_absorpt_correction_T_min 0.5693
_exptl_absorpt_correction_type empirical
_exptl_absorpt_process_details
'SADABS-2014/5 (Bruker,2014/5) was used for absorption correction. wR2(int) was 0.1183 before and 0.0580 after correction. The Ratio of minimum to maximum transmission is 0.7632. The \l/2 correction factor is 0.00150.'
_exptl_crystal_colour 'clear colourless'
_exptl_crystal_colour_lustre clear
_exptl_crystal_colour_primary colourless
_exptl_crystal_density_diffrn 1.577
_exptl_crystal_description plate
_exptl_crystal_F_000 952
_exptl_crystal_size_max 0.16
_exptl_crystal_size_mid 0.14
_exptl_crystal_size_min 0.1
_refine_diff_density_max 1.154
_refine_diff_density_min -0.543
_refine_diff_density_rms 0.077
_refine_ls_extinction_method none
_refine_ls_goodness_of_fit_ref 1.075
_refine_ls_hydrogen_treatment constr
_refine_ls_matrix_type full
_refine_ls_number_parameters 507
_refine_ls_number_reflns 9658
_refine_ls_number_restraints 1
_refine_ls_restrained_S_all 1.075
_refine_ls_R_factor_all 0.0217
_refine_ls_R_factor_gt 0.0186
_refine_ls_shift/su_max 0.004
_refine_ls_shift/su_mean 0.000
_refine_ls_structure_factor_coef Fsqd
_refine_ls_weighting_details 'w=1/[\s^2^(Fo^2^)+(0.0181P)^2^+1.5311P] where P=(Fo^2^+2Fc^2^)/3'
_refine_ls_weighting_scheme calc
_refine_ls_wR_factor_gt 0.0429
_refine_ls_wR_factor_ref 0.0445
_reflns_Friedel_coverage 0.000
_reflns_number_gt 9036
_reflns_number_total 9658
_reflns_threshold_expression 'I > 2\s(I)'
_cod_data_source_file d0dt03089a2.cif
_cod_data_source_block 5066f
_cod_depositor_comments 'Adding full bibliography for 7705578.cif.'
_cod_database_code 7705578
_shelx_shelxl_version_number 2014/7
_shelx_space_group_comment
;
The symmetry employed for this shelxl refinement is uniquely defined
by the following loop, which should always be used as a source of
symmetry information in preference to the above space-group names.
They are only intended as comments.
;
_shelx_estimated_absorpt_t_max 0.751
_shelx_estimated_absorpt_t_min 0.642
_olex2_refinement_description
;
1. Fixed Uiso
 At 1.2 times of:
  All C(H) groups, All C(H,H) groups
 At 1.5 times of:
  All C(H,H,H) groups
2. Rigid bond restraints
 Cl, P
 with sigma for 1-2 distances of 0.001 and sigma for 1-3 distances of 0.001
3.a Ternary CH refined with riding coordinates:
 C7(H7)
3.b Secondary CH2 refined with riding coordinates:
 C45(H45A,H45B), C46(H46A,H46B)
3.c Aromatic/amide H refined with riding coordinates:
 C2(H2), C3(H3), C5(H5), C6(H6), C9(H9), C10(H10), C11(H11), C12(H12),
 C13(H13), C15(H15), C16(H16), C17(H17), C18(H18), C19(H19), C22(H22), C23(H23),
  C24(H24), C25(H25), C26(H26), C28(H28), C29(H29), C30(H30), C31(H31),
 C32(H32), C34(H34), C35(H35), C36(H36), C37(H37), C38(H38)
3.d Idealised Me refined as rotating group:
 C44(H44A,H44B,H44C), C47(H47A,H47B,H47C)
;
_olex2_submission_special_instructions 'No special instructions were received'

loop_
_space_group_symop_operation_xyz
'x, y, z'
'-x, -y, -z'

loop_
_atom_site_label
_atom_site_type_symbol
_atom_site_fract_x
_atom_site_fract_y
_atom_site_fract_z
_atom_site_U_iso_or_equiv
_atom_site_adp_type
_atom_site_occupancy
_atom_site_site_symmetry_order
_atom_site_calc_flag
_atom_site_refinement_flags_posn
_atom_site_refinement_flags_adp
_atom_site_refinement_flags_occupancy
_atom_site_disorder_assembly
_atom_site_disorder_group
W W 0.72418(2) 0.85639(2) 0.65307(2) 0.01445(3) Uani 1 1 d . . . . .
Cl Cl 0.68428(4) 0.89322(3) 0.90641(3) 0.01691(9) Uani 1 1 d . U . . .
P P 0.59733(4) 0.82914(3) 0.81077(3) 0.01139(9) Uani 1 1 d . U . . .
O1 O 0.88684(15) 0.91988(12) 0.46255(11) 0.0280(3) Uani 1 1 d . . . . .
O2 O 0.50211(16) 0.86049(16) 0.52230(12) 0.0387(4) Uani 1 1 d . . . . .
O3 O 0.65014(18) 1.09428(12) 0.67064(12) 0.0371(4) Uani 1 1 d . . . . .
O4 O 0.96916(14) 0.85278(14) 0.75838(11) 0.0316(4) Uani 1 1 d . . . . .
O5 O 0.81201(15) 0.61955(11) 0.63614(11) 0.0281(3) Uani 1 1 d . . . . .
C1 C 0.44922(16) 0.91141(13) 0.80727(13) 0.0124(3) Uani 1 1 d . . . . .
C2 C 0.36368(18) 0.89660(14) 0.74526(13) 0.0155(4) Uani 1 1 d . . . . .
H2 H 0.3793 0.8398 0.7111 0.019 Uiso 1 1 calc R . . . .
C3 C 0.25609(17) 0.96377(14) 0.73289(13) 0.0150(4) Uani 1 1 d . . . . .
H3 H 0.1982 0.9512 0.6915 0.018 Uiso 1 1 calc R . . . .
C4 C 0.23158(17) 1.04927(14) 0.78009(13) 0.0131(3) Uani 1 1 d . . . . .
C5 C 0.31658(17) 1.06352(14) 0.84237(13) 0.0147(4) Uani 1 1 d . . . . .
H5 H 0.3010 1.1207 0.8761 0.018 Uiso 1 1 calc R . . . .
C6 C 0.42370(17) 0.99592(14) 0.85632(13) 0.0146(4) Uani 1 1 d . . . . .
H6 H 0.4800 1.0072 0.8995 0.018 Uiso 1 1 calc R . . . .
C7 C 0.11709(17) 1.12568(14) 0.76088(13) 0.0140(4) Uani 1 1 d . . . . .
H7 H 0.0665 1.0944 0.7207 0.017 Uiso 1 1 calc R . . . .
C8 C 0.14773(18) 1.22950(14) 0.70208(13) 0.0153(4) Uani 1 1 d . . . . .
C9 C 0.26142(19) 1.24056(15) 0.65131(14) 0.0186(4) Uani 1 1 d . . . . .
H9 H 0.3234 1.1831 0.6541 0.022 Uiso 1 1 calc R . . . .
C10 C 0.2848(2) 1.33531(16) 0.59640(15) 0.0230(4) Uani 1 1 d . . . . .
H10 H 0.3625 1.3417 0.5617 0.028 Uiso 1 1 calc R . . . .
C11 C 0.1963(2) 1.41999(16) 0.59205(15) 0.0248(4) Uani 1 1 d . . . . .
H11 H 0.2134 1.4848 0.5558 0.030 Uiso 1 1 calc R . . . .
C12 C 0.0825(2) 1.40940(16) 0.64109(16) 0.0261(5) Uani 1 1 d . . . . .
H12 H 0.0206 1.4669 0.6378 0.031 Uiso 1 1 calc R . . . .
C13 C 0.0585(2) 1.31467(16) 0.69517(15) 0.0216(4) Uani 1 1 d . . . . .
H13 H -0.0203 1.3081 0.7280 0.026 Uiso 1 1 calc R . . . .
C14 C 0.03798(17) 1.13841(14) 0.85317(13) 0.0141(4) Uani 1 1 d . . . . .
C15 C 0.06346(17) 1.20457(14) 0.91414(14) 0.0167(4) Uani 1 1 d . . . . .
H15 H 0.1304 1.2450 0.8975 0.020 Uiso 1 1 calc R . . . .
C16 C -0.00832(19) 1.21163(15) 0.99886(14) 0.0199(4) Uani 1 1 d . . . . .
H16 H 0.0097 1.2571 1.0396 0.024 Uiso 1 1 calc R . . . .
C17 C -0.10572(19) 1.15311(16) 1.02452(14) 0.0202(4) Uani 1 1 d . . . . .
H17 H -0.1542 1.1580 1.0828 0.024 Uiso 1 1 calc R . . . .
C18 C -0.13238(18) 1.08710(15) 0.96470(15) 0.0206(4) Uani 1 1 d . . . . .
H18 H -0.1992 1.0466 0.9819 0.025 Uiso 1 1 calc R . . . .
C19 C -0.06094(18) 1.08050(15) 0.87945(14) 0.0180(4) Uani 1 1 d . . . . .
H19 H -0.0800 1.0357 0.8385 0.022 Uiso 1 1 calc R . . . .
C20 C 0.56760(16) 0.69505(13) 0.88638(13) 0.0124(3) Uani 1 1 d . . . . .
C21 C 0.54323(17) 0.70679(14) 0.99244(13) 0.0135(3) Uani 1 1 d . . . . .
C22 C 0.44410(17) 0.77470(14) 1.02263(14) 0.0154(4) Uani 1 1 d . . . . .
H22 H 0.3903 0.8127 0.9771 0.019 Uiso 1 1 calc R . . . .
C23 C 0.42330(18) 0.78736(14) 1.11795(14) 0.0176(4) Uani 1 1 d . . . . .
H23 H 0.3557 0.8337 1.1369 0.021 Uiso 1 1 calc R . . . .
C24 C 0.50086(19) 0.73264(15) 1.18560(14) 0.0196(4) Uani 1 1 d . . . . .
H24 H 0.4875 0.7422 1.2506 0.024 Uiso 1 1 calc R . . . .
C25 C 0.59785(19) 0.66400(15) 1.15738(14) 0.0199(4) Uani 1 1 d . . . . .
H25 H 0.6505 0.6254 1.2035 0.024 Uiso 1 1 calc R . . . .
C26 C 0.61861(18) 0.65117(14) 1.06188(14) 0.0167(4) Uani 1 1 d . . . . .
H26 H 0.6854 0.6036 1.0436 0.020 Uiso 1 1 calc R . . . .
C27 C 0.68272(17) 0.61773(14) 0.87205(13) 0.0133(3) Uani 1 1 d . . . . .
C28 C 0.80098(18) 0.64569(15) 0.87441(14) 0.0178(4) Uani 1 1 d . . . . .
H28 H 0.8107 0.7146 0.8812 0.021 Uiso 1 1 calc R . . . .
C29 C 0.90401(19) 0.57473(16) 0.86702(16) 0.0230(4) Uani 1 1 d . . . . .
H29 H 0.9837 0.5957 0.8673 0.028 Uiso 1 1 calc R . . . .
C30 C 0.89195(19) 0.47315(16) 0.85921(15) 0.0224(4) Uani 1 1 d . . . . .
H30 H 0.9629 0.4244 0.8546 0.027 Uiso 1 1 calc R . . . .
C31 C 0.77558(19) 0.44353(15) 0.85817(14) 0.0200(4) Uani 1 1 d . . . . .
H31 H 0.7666 0.3739 0.8532 0.024 Uiso 1 1 calc R . . . .
C32 C 0.67137(18) 0.51504(14) 0.86432(13) 0.0162(4) Uani 1 1 d . . . . .
H32 H 0.5919 0.4938 0.8632 0.019 Uiso 1 1 calc R . . . .
C33 C 0.45717(17) 0.66232(13) 0.84380(13) 0.0136(3) Uani 1 1 d . . . . .
C34 C 0.46680(18) 0.64916(14) 0.74745(14) 0.0169(4) Uani 1 1 d . . . . .
H34 H 0.5413 0.6606 0.7096 0.020 Uiso 1 1 calc R . . . .
C35 C 0.36915(19) 0.61961(15) 0.70648(15) 0.0206(4) Uani 1 1 d . . . . .
H35 H 0.3764 0.6128 0.6407 0.025 Uiso 1 1 calc R . . . .
C36 C 0.26106(19) 0.60004(16) 0.76182(17) 0.0246(4) Uani 1 1 d . . . . .
H36 H 0.1940 0.5800 0.7342 0.030 Uiso 1 1 calc R . . . .
C37 C 0.25200(19) 0.60996(17) 0.85713(16) 0.0240(4) Uani 1 1 d . . . . .
H37 H 0.1787 0.5955 0.8955 0.029 Uiso 1 1 calc R . . . .
C38 C 0.34911(18) 0.64095(15) 0.89805(14) 0.0177(4) Uani 1 1 d . . . . .
H38 H 0.3412 0.6475 0.9639 0.021 Uiso 1 1 calc R . . . .
C39 C 0.82631(19) 0.89630(15) 0.53074(15) 0.0207(4) Uani 1 1 d . . . . .
C40 C 0.5786(2) 0.85827(17) 0.57201(15) 0.0228(4) Uani 1 1 d . . . . .
C41 C 0.6760(2) 1.00937(16) 0.66358(14) 0.0230(4) Uani 1 1 d . . . . .
C42 C 0.87964(19) 0.85447(16) 0.72291(14) 0.0200(4) Uani 1 1 d . . . . .
C43 C 0.77757(18) 0.70329(16) 0.64372(14) 0.0188(4) Uani 1 1 d . . . . .
O6 O 0.26227(14) 0.67748(12) 0.46915(11) 0.0268(3) Uani 1 1 d . . . . .
C44 C 0.1678(2) 0.8119(2) 0.55250(18) 0.0352(6) Uani 1 1 d . . . . .
H44A H 0.2458 0.8425 0.5412 0.053 Uiso 1 1 calc GR . . . .
H44B H 0.1662 0.7659 0.6145 0.053 Uiso 1 1 calc GR . . . .
H44C H 0.0990 0.8670 0.5527 0.053 Uiso 1 1 calc GR . . . .
C45 C 0.1560(2) 0.75096(18) 0.47483(17) 0.0282(5) Uani 1 1 d . . . . .
H45A H 0.0810 0.7147 0.4889 0.034 Uiso 1 1 calc R . . . .
H45B H 0.1486 0.7981 0.4129 0.034 Uiso 1 1 calc R . . . .
C46 C 0.2700(2) 0.63048(17) 0.38625(16) 0.0269(5) Uani 1 1 d . . . . .
H46A H 0.2702 0.6842 0.3283 0.032 Uiso 1 1 calc R . . . .
H46B H 0.1980 0.5918 0.3870 0.032 Uiso 1 1 calc R . . . .
C47 C 0.3870(2) 0.55770(17) 0.38464(17) 0.0277(5) Uani 1 1 d . . . . .
H47A H 0.3952 0.5267 0.3261 0.042 Uiso 1 1 calc GR . . . .
H47B H 0.3845 0.5029 0.4406 0.042 Uiso 1 1 calc GR . . . .
H47C H 0.4576 0.5961 0.3861 0.042 Uiso 1 1 calc GR . . . .

loop_
_atom_site_aniso_label
_atom_site_aniso_U_11
_atom_site_aniso_U_22
_atom_site_aniso_U_33
_atom_site_aniso_U_23
_atom_site_aniso_U_13
_atom_site_aniso_U_12
W 0.01453(4) 0.01554(4) 0.01356(4) -0.00465(3) 0.00051(3) -0.00070(3)
Cl 0.0159(2) 0.0178(2) 0.0187(2) -0.00666(17) -0.00231(17) -0.00247(17)
P 0.0104(2) 0.0111(2) 0.0131(2) -0.00397(17) -0.00110(16) 0.00035(17)
O1 0.0292(8) 0.0353(9) 0.0180(7) -0.0030(6) 0.0041(6) -0.0041(7)
O2 0.0258(9) 0.0645(12) 0.0276(9) -0.0103(8) -0.0097(7) -0.0021(8)
O3 0.0553(12) 0.0187(8) 0.0344(9) -0.0058(7) 0.0110(8) -0.0018(7)
O4 0.0198(8) 0.0516(10) 0.0269(8) -0.0116(7) -0.0024(6) -0.0098(7)
O5 0.0369(9) 0.0211(8) 0.0262(8) -0.0098(6) -0.0016(7) 0.0048(7)
C1 0.0118(8) 0.0114(8) 0.0126(8) -0.0009(7) 0.0005(6) 0.0012(7)
C2 0.0169(9) 0.0135(8) 0.0169(9) -0.0066(7) -0.0014(7) 0.0011(7)
C3 0.0141(9) 0.0160(9) 0.0154(9) -0.0043(7) -0.0019(7) -0.0009(7)
C4 0.0125(9) 0.0131(8) 0.0127(8) -0.0012(7) 0.0020(7) -0.0007(7)
C5 0.0167(9) 0.0123(8) 0.0153(9) -0.0056(7) 0.0013(7) 0.0003(7)
C6 0.0144(9) 0.0146(8) 0.0157(9) -0.0046(7) -0.0012(7) -0.0020(7)
C7 0.0137(9) 0.0129(8) 0.0156(9) -0.0053(7) -0.0003(7) 0.0012(7)
C8 0.0193(9) 0.0152(9) 0.0118(8) -0.0038(7) -0.0023(7) -0.0001(7)
C9 0.0193(10) 0.0196(9) 0.0166(9) -0.0033(7) -0.0014(7) -0.0005(8)
C10 0.0239(11) 0.0269(11) 0.0181(10) -0.0021(8) 0.0010(8) -0.0067(9)
C11 0.0356(12) 0.0188(10) 0.0194(10) -0.0004(8) -0.0005(9) -0.0059(9)
C12 0.0321(12) 0.0169(10) 0.0266(11) -0.0017(8) -0.0017(9) 0.0053(9)
C13 0.0207(10) 0.0194(9) 0.0225(10) -0.0020(8) 0.0018(8) 0.0025(8)
C14 0.0122(9) 0.0130(8) 0.0156(9) -0.0018(7) -0.0006(7) 0.0037(7)
C15 0.0124(9) 0.0164(9) 0.0213(9) -0.0049(7) -0.0005(7) 0.0005(7)
C16 0.0201(10) 0.0206(9) 0.0192(10) -0.0078(8) -0.0019(8) 0.0036(8)
C17 0.0178(10) 0.0229(10) 0.0169(9) -0.0016(8) 0.0014(7) 0.0048(8)
C18 0.0150(10) 0.0191(9) 0.0259(10) -0.0013(8) 0.0027(8) -0.0016(8)
C19 0.0166(9) 0.0158(9) 0.0220(10) -0.0058(7) -0.0016(8) 0.0003(7)
C20 0.0102(8) 0.0113(8) 0.0155(9) -0.0030(7) -0.0006(7) 0.0004(6)
C21 0.0139(9) 0.0126(8) 0.0151(9) -0.0041(7) -0.0003(7) -0.0035(7)
C22 0.0141(9) 0.0146(8) 0.0172(9) -0.0015(7) -0.0006(7) -0.0018(7)
C23 0.0177(10) 0.0148(9) 0.0202(9) -0.0057(7) 0.0050(7) -0.0024(7)
C24 0.0256(11) 0.0199(9) 0.0148(9) -0.0055(7) 0.0018(8) -0.0065(8)
C25 0.0249(11) 0.0173(9) 0.0177(9) -0.0018(7) -0.0046(8) -0.0020(8)
C26 0.0166(9) 0.0154(9) 0.0183(9) -0.0042(7) -0.0019(7) -0.0005(7)
C27 0.0120(9) 0.0148(8) 0.0126(8) -0.0032(7) -0.0009(7) 0.0020(7)
C28 0.0156(9) 0.0162(9) 0.0226(10) -0.0060(8) -0.0031(7) -0.0005(7)
C29 0.0126(9) 0.0252(10) 0.0328(12) -0.0100(9) -0.0027(8) 0.0001(8)
C30 0.0179(10) 0.0200(10) 0.0278(11) -0.0077(8) -0.0003(8) 0.0081(8)
C31 0.0234(10) 0.0140(9) 0.0218(10) -0.0050(8) 0.0006(8) 0.0015(8)
C32 0.0156(9) 0.0163(9) 0.0165(9) -0.0037(7) 0.0004(7) -0.0011(7)
C33 0.0127(9) 0.0088(8) 0.0195(9) -0.0029(7) -0.0038(7) 0.0006(7)
C34 0.0169(9) 0.0130(8) 0.0214(10) -0.0054(7) -0.0032(7) 0.0009(7)
C35 0.0232(10) 0.0167(9) 0.0239(10) -0.0099(8) -0.0075(8) 0.0026(8)
C36 0.0174(10) 0.0230(10) 0.0367(12) -0.0115(9) -0.0110(9) 0.0011(8)
C37 0.0136(10) 0.0250(10) 0.0346(12) -0.0072(9) -0.0015(8) -0.0038(8)
C38 0.0152(9) 0.0176(9) 0.0207(10) -0.0051(7) -0.0022(7) -0.0001(7)
C39 0.0232(10) 0.0192(9) 0.0199(10) -0.0037(8) -0.0048(8) 0.0000(8)
C40 0.0211(10) 0.0271(11) 0.0194(10) -0.0059(8) 0.0015(8) 0.0009(8)
C41 0.0271(11) 0.0241(11) 0.0171(10) -0.0047(8) 0.0058(8) -0.0035(9)
C42 0.0203(10) 0.0255(10) 0.0154(9) -0.0079(8) 0.0046(8) -0.0043(8)
C43 0.0176(10) 0.0252(10) 0.0149(9) -0.0068(8) -0.0010(7) -0.0024(8)
O6 0.0287(8) 0.0264(8) 0.0252(8) -0.0087(6) -0.0051(6) 0.0057(6)
C44 0.0345(14) 0.0356(13) 0.0356(13) -0.0133(11) -0.0053(10) 0.0075(11)
C45 0.0237(11) 0.0290(11) 0.0321(12) -0.0084(9) -0.0033(9) 0.0021(9)
C46 0.0288(12) 0.0277(11) 0.0245(11) -0.0064(9) -0.0003(9) -0.0026(9)
C47 0.0267(12) 0.0266(11) 0.0291(12) -0.0056(9) 0.0016(9) -0.0012(9)

loop_
_atom_type_symbol
_atom_type_description
_atom_type_scat_dispersion_real
_atom_type_scat_dispersion_imag
_atom_type_scat_source
C C 0.0033 0.0016 'International Tables Vol C Tables 4.2.6.8 and 6.1.1.4'
H H 0.0000 0.0000 'International Tables Vol C Tables 4.2.6.8 and 6.1.1.4'
Cl Cl 0.1484 0.1585 'International Tables Vol C Tables 4.2.6.8 and 6.1.1.4'
O O 0.0106 0.0060 'International Tables Vol C Tables 4.2.6.8 and 6.1.1.4'
P P 0.1023 0.0942 'International Tables Vol C Tables 4.2.6.8 and 6.1.1.4'
W W -0.8490 6.8722 'International Tables Vol C Tables 4.2.6.8 and 6.1.1.4'

loop_
_geom_angle_atom_site_label_1
_geom_angle_atom_site_label_2
_geom_angle_atom_site_label_3
_geom_angle
_geom_angle_site_symmetry_1
_geom_angle_site_symmetry_3
_geom_angle_publ_flag
C39 W P 172.75(6) . . ?
C39 W C40 87.90(8) . . ?
C39 W C41 90.42(8) . . ?
C39 W C42 87.12(8) . . ?
C39 W C43 89.13(8) . . ?
C40 W P 94.47(6) . . ?
C40 W C43 90.96(8) . . ?
C41 W P 82.71(6) . . ?
C41 W C40 90.65(9) . . ?
C41 W C43 178.31(8) . . ?
C42 W P 90.64(6) . . ?
C42 W C40 174.84(8) . . ?
C42 W C41 90.73(9) . . ?
C42 W C43 87.63(8) . . ?
C43 W P 97.67(6) . . ?
Cl P W 106.54(2) . . ?
C1 P W 112.01(6) . . ?
C1 P Cl 100.63(6) . . ?
C1 P C20 107.32(8) . . ?
C20 P W 125.66(6) . . ?
C20 P Cl 101.26(6) . . ?
C2 C1 P 118.93(13) . . ?
C2 C1 C6 118.16(16) . . ?
C6 C1 P 122.53(14) . . ?
C3 C2 C1 120.88(17) . . ?
C2 C3 C4 121.11(17) . . ?
C3 C4 C7 120.32(16) . . ?
C5 C4 C3 117.90(17) . . ?
C5 C4 C7 121.75(16) . . ?
C6 C5 C4 121.43(17) . . ?
C5 C6 C1 120.49(17) . . ?
C4 C7 C8 112.41(15) . . ?
C4 C7 C14 111.55(15) . . ?
C14 C7 C8 112.86(14) . . ?
C9 C8 C7 122.04(17) . . ?
C13 C8 C7 119.68(17) . . ?
C13 C8 C9 118.22(18) . . ?
C8 C9 C10 120.50(19) . . ?
C11 C10 C9 120.7(2) . . ?
C10 C11 C12 119.28(19) . . ?
C11 C12 C13 120.2(2) . . ?
C8 C13 C12 121.2(2) . . ?
C15 C14 C7 122.19(17) . . ?
C19 C14 C7 119.42(17) . . ?
C19 C14 C15 118.37(17) . . ?
C16 C15 C14 120.49(18) . . ?
C17 C16 C15 120.60(19) . . ?
C16 C17 C18 119.65(18) . . ?
C17 C18 C19 119.78(19) . . ?
C14 C19 C18 121.12(18) . . ?
C21 C20 P 109.22(12) . . ?
C21 C20 C27 110.60(14) . . ?
C21 C20 C33 113.47(15) . . ?
C27 C20 P 108.12(12) . . ?
C33 C20 P 105.34(12) . . ?
C33 C20 C27 109.84(14) . . ?
C22 C21 C20 120.89(16) . . ?
C26 C21 C20 121.52(16) . . ?
C26 C21 C22 117.60(17) . . ?
C23 C22 C21 121.14(18) . . ?
C24 C23 C22 120.31(18) . . ?
C25 C24 C23 119.33(18) . . ?
C24 C25 C26 120.37(19) . . ?
C25 C26 C21 121.24(18) . . ?
C28 C27 C20 120.99(16) . . ?
C28 C27 C32 118.03(17) . . ?
C32 C27 C20 120.77(16) . . ?
C29 C28 C27 121.08(18) . . ?
C28 C29 C30 120.50(19) . . ?
C31 C30 C29 119.31(18) . . ?
C30 C31 C32 120.48(18) . . ?
C31 C32 C27 120.59(18) . . ?
C34 C33 C20 119.40(17) . . ?
C38 C33 C20 122.56(17) . . ?
C38 C33 C34 118.00(17) . . ?
C35 C34 C33 121.07(19) . . ?
C36 C35 C34 119.94(19) . . ?
C37 C36 C35 119.40(19) . . ?
C36 C37 C38 120.8(2) . . ?
C33 C38 C37 120.78(19) . . ?
O1 C39 W 178.07(19) . . ?
O2 C40 W 176.02(19) . . ?
O3 C41 W 179.0(2) . . ?
O4 C42 W 177.12(17) . . ?
O5 C43 W 176.86(18) . . ?
C46 O6 C45 112.54(17) . . ?
O6 C45 C44 108.98(19) . . ?
O6 C46 C47 108.63(18) . . ?

loop_
_geom_bond_atom_site_label_1
_geom_bond_atom_site_label_2
_geom_bond_distance
_geom_bond_site_symmetry_2
_geom_bond_publ_flag
W P 2.5241(5) . ?
W C39 2.009(2) . ?
W C40 2.047(2) . ?
W C41 2.047(2) . ?
W C42 2.044(2) . ?
W C43 2.052(2) . ?
Cl P 2.0737(6) . ?
P C1 1.8357(18) . ?
P C20 1.9533(18) . ?
O1 C39 1.144(3) . ?
O2 C40 1.139(3) . ?
O3 C41 1.139(3) . ?
O4 C42 1.139(3) . ?
O5 C43 1.141(2) . ?
C1 C2 1.396(3) . ?
C1 C6 1.399(2) . ?
C2 C3 1.389(3) . ?
C3 C4 1.394(3) . ?
C4 C5 1.392(3) . ?
C4 C7 1.522(2) . ?
C5 C6 1.390(3) . ?
C7 C8 1.535(3) . ?
C7 C14 1.528(2) . ?
C8 C9 1.394(3) . ?
C8 C13 1.390(3) . ?
C9 C10 1.395(3) . ?
C10 C11 1.381(3) . ?
C11 C12 1.384(3) . ?
C12 C13 1.391(3) . ?
C14 C15 1.397(3) . ?
C14 C19 1.391(3) . ?
C15 C16 1.388(3) . ?
C16 C17 1.381(3) . ?
C17 C18 1.388(3) . ?
C18 C19 1.391(3) . ?
C20 C21 1.538(2) . ?
C20 C27 1.541(2) . ?
C20 C33 1.540(3) . ?
C21 C22 1.403(3) . ?
C21 C26 1.394(3) . ?
C22 C23 1.388(3) . ?
C23 C24 1.388(3) . ?
C24 C25 1.384(3) . ?
C25 C26 1.391(3) . ?
C27 C28 1.396(3) . ?
C27 C32 1.398(3) . ?
C28 C29 1.382(3) . ?
C29 C30 1.386(3) . ?
C30 C31 1.382(3) . ?
C31 C32 1.393(3) . ?
C33 C34 1.403(3) . ?
C33 C38 1.386(3) . ?
C34 C35 1.390(3) . ?
C35 C36 1.388(3) . ?
C36 C37 1.377(3) . ?
C37 C38 1.393(3) . ?
O6 C45 1.424(3) . ?
O6 C46 1.413(3) . ?
C44 C45 1.495(3) . ?
C46 C47 1.503(3) . ?
